data_7251461
loop_
_publ_author_name
'Perry-Britton, Meabh K. S.'
'Du, Jessica J.'
'White, Nicholas G.'

_publ_section_title
;
 1D chains and an open 3D network from poly(diethylamidinium) cations and
 polycarboxylate anions
;
_journal_issue 5
_journal_name_full CrystEngComm
_journal_page_first 990
_journal_page_last 999
_journal_paper_doi 10.1039/D5CE01146A
_journal_volume 28
_journal_year 2026
_chemical_compound_source synthesized
_chemical_formula_moiety 'C22 H32 N4, C14 H8 O4'
_chemical_formula_sum 'C36 H40 N4 O4'
_chemical_formula_weight 592.74
_space_group_IT_number 2
_space_group_name_Hall '-P 1'
_space_group_name_H-M_alt 'P -1'
_symmetry_cell_setting triclinic
_symmetry_space_group_name_Hall '-P 1'
_symmetry_space_group_name_H-M 'P -1'
_atom_sites_solution_hydrogens difmap
_atom_sites_solution_primary other
_audit_update_record
;
2025-11-19 deposited with the CCDC.	2026-01-09 downloaded from the CCDC.
;
_cell_angle_alpha 92.853(6)
_cell_angle_beta 98.138(6)
_cell_angle_gamma 105.889(8)
_cell_formula_units_Z 2
_cell_length_a 10.9536(9)
_cell_length_b 12.2674(12)
_cell_length_c 12.3465(8)
_cell_measurement_reflns_used 2332
_cell_measurement_temperature 150
_cell_measurement_theta_max 30.64
_cell_measurement_theta_min 2.66
_cell_volume 1572.7(2)
_computing_cell_refinement 'CrysAlisPro, (Agilent, 2011)'
_computing_data_collection 'CrysAlisPro, (Agilent, 2011)'
_computing_data_reduction 'CrysAlisPro, (Agilent, 2011)'
_computing_publication_material 'CRYSTALS (Betteridge et al., 2003)'
_computing_structure_refinement 'CRYSTALS (Betteridge et al., 2003)'
_computing_structure_solution 'Superflip, (Palatinus & Chapuis, 2007)'
_diffrn_ambient_temperature 150
_diffrn_measured_fraction_theta_full 0.997
_diffrn_measured_fraction_theta_max 0.997
_diffrn_measurement_device Area
_diffrn_measurement_device_type 'Oxford Diffraction SuperNova'
_diffrn_measurement_method \w
_diffrn_radiation_monochromator mirrors
_diffrn_radiation_type 'Mo K\a'
_diffrn_radiation_wavelength 0.71073
_diffrn_reflns_av_R_equivalents 0.127
_diffrn_reflns_av_unetI/netI 10.183
_diffrn_reflns_limit_h_max 11
_diffrn_reflns_limit_h_min -11
_diffrn_reflns_limit_k_max 12
_diffrn_reflns_limit_k_min -12
_diffrn_reflns_limit_l_max 12
_diffrn_reflns_limit_l_min -12
_diffrn_reflns_number 13617
_diffrn_reflns_theta_full 21.965
_diffrn_reflns_theta_max 21.419
_diffrn_reflns_theta_min 2.217
_diffrn_standards_number 0
_exptl_absorpt_coefficient_mu 0.082
_exptl_absorpt_correction_T_max 1.00
_exptl_absorpt_correction_T_min 0.767
_exptl_absorpt_correction_type multi-scan
_exptl_absorpt_process_details 'CrysAlisPro, (Agilent, 2011)'
_exptl_crystal_colour 'clear light colourless'
_exptl_crystal_density_diffrn 1.252
_exptl_crystal_density_meas ?
_exptl_crystal_density_method 'not measured'
_exptl_crystal_description plate
_exptl_crystal_F_000 631.995
_exptl_crystal_recrystallization_method 'Re-crystallisation from solvent: Ethanol'
_exptl_crystal_size_max 0.14
_exptl_crystal_size_mid 0.11
_exptl_crystal_size_min 0.02
_refine_diff_density_max 0.73
_refine_diff_density_min -0.69
_refine_ls_extinction_method None
_refine_ls_goodness_of_fit_ref 1.0221
_refine_ls_hydrogen_treatment mixed
_refine_ls_matrix_type full
_refine_ls_number_parameters 413
_refine_ls_number_reflns 3574
_refine_ls_number_restraints 16
_refine_ls_R_factor_all 0.1255
_refine_ls_R_factor_gt 0.0676
_refine_ls_shift/su_max 0.0000930
_refine_ls_shift/su_mean 0.0000104
_refine_ls_structure_factor_coef Fsqd
_refine_ls_weighting_details
;
 Method= Modified Sheldrick 
 w=1/[\s^2^(F^2^) + ( 0.05P)^2^ + 1.30P] 
 ,where P=(max(Fo^2^,0) + 2Fc^2^)/3 
;
_refine_ls_weighting_scheme calc
_refine_ls_wR_factor_all 0.1489
_refine_ls_wR_factor_gt 0.1278
_refine_ls_wR_factor_ref 0.1489
_reflns_limit_h_max 11
_reflns_limit_h_min -11
_reflns_limit_k_max 12
_reflns_limit_k_min -12
_reflns_limit_l_max 12
_reflns_limit_l_min 0
_reflns_number_gt 2038
_reflns_number_total 3818
_reflns_threshold_expression I>2.0\s(I)
_oxford_diffrn_Wilson_B_factor 0.87
_oxford_diffrn_Wilson_scale 275.84
_oxford_refine_ls_scale 0.09064(4)
_cod_data_source_file d5ce01146a2.cif
_cod_data_source_block Biphen_BPDC
_cod_depositor_comments
;
The following automatic conversions were performed:

data item '_exptl_crystal_density_meas' value 'not measured' was
changed to '?' -- the value is perceived as not measured.

Automatic conversion script
Id: cif_fix_values 8170 2020-07-09 18:12:32Z antanas 
;
_cod_original_sg_symbol_H-M 'P -1 '
_cod_database_code 7251461
_oxford_refine_reflns_threshold_expression I>-3.0\s(I)
_refine_ls_r_factor_ref 0.1255
_reflns_number_all 3574

loop_
_symmetry_equiv_pos_as_xyz
x,y,z
-x,-y,-z

loop_
_atom_site_label
_atom_site_type_symbol
_atom_site_fract_x
_atom_site_fract_y
_atom_site_fract_z
_atom_site_U_iso_or_equiv
_atom_site_occupancy
_atom_site_adp_type
_atom_site_refinement_flags_posn
_atom_site_refinement_flags_adp
_atom_site_refinement_flags_occupancy
_atom_site_disorder_assembly
_atom_site_disorder_group
_atom_site_attached_hydrogens
C1 C 0.4148(5) 0.2730(5) 0.6406(4) 0.0437 1.0000 Uani . . . . . .
C2 C 0.4406(5) 0.2203(4) 0.5356(4) 0.0329 1.0000 Uani D . . . . .
N3 N 0.3371(4) 0.1189(4) 0.4875(4) 0.0315 1.0000 Uani D . . . . .
C4 C -0.0817(5) -0.0371(5) 0.3305(5) 0.0475 1.0000 Uani . . . . . .
C5 C 0.0419(5) 0.0067(5) 0.2878(4) 0.0355 1.0000 Uani D . . . . .
N6 N 0.1535(4) 0.0223(4) 0.3738(3) 0.0301 1.0000 Uani D . . . . .
C7 C 0.2413(5) 0.1181(4) 0.4103(4) 0.0240 1.0000 Uani D . . . . .
C8 C 0.2360(5) 0.2260(4) 0.3614(4) 0.0219 1.0000 Uani . . . . . .
C9 C 0.2863(5) 0.2511(4) 0.2662(4) 0.0267 1.0000 Uani . . . . . .
C10 C 0.2851(5) 0.3523(4) 0.2217(4) 0.0273 1.0000 Uani . . . . . .
C11 C 0.2347(4) 0.4311(4) 0.2708(4) 0.0252 1.0000 Uani . . . . . .
C12 C 0.1843(5) 0.4035(5) 0.3660(4) 0.0316 1.0000 Uani . . . . . .
C13 C 0.1843(5) 0.3025(4) 0.4110(4) 0.0319 1.0000 Uani . . . . . .
C14 C 0.2348(4) 0.5397(4) 0.2221(4) 0.0224 1.0000 Uani . . . . . .
C15 C 0.2539(5) 0.5553(4) 0.1137(4) 0.0299 1.0000 Uani . . . . . .
C16 C 0.2589(5) 0.6585(4) 0.0699(4) 0.0290 1.0000 Uani . . . . . .
C17 C 0.2419(4) 0.7481(4) 0.1331(4) 0.0248 1.0000 Uani . . . . . .
C18 C 0.2196(5) 0.7327(4) 0.2400(4) 0.0298 1.0000 Uani . . . . . .
C19 C 0.2172(5) 0.6307(4) 0.2830(4) 0.0272 1.0000 Uani . . . . . .
C20 C 0.2462(5) 0.8604(5) 0.0912(4) 0.0272 1.0000 Uani D . . . . .
N21 N 0.1582(4) 0.8717(3) 0.0119(3) 0.0272 1.0000 Uani D . . . . .
C22 C 0.0586(5) 0.7815(4) -0.0571(4) 0.0312 1.0000 Uani D . . . . .
C23 C 0.0968(5) 0.7605(5) -0.1679(4) 0.0397 1.0000 Uani . . . . . .
N24 N 0.3359(4) 0.9520(4) 0.1383(3) 0.0329 1.0000 Uani D . . . . .
C25 C 0.4498(5) 0.9549(5) 0.2172(4) 0.0386 1.0000 Uani D . . . . .
C26 C 0.5698(5) 0.9951(5) 0.1655(5) 0.0504 1.0000 Uani . . . . . .
O51 O 0.8376(3) 0.9154(3) 0.0289(3) 0.0403 1.0000 Uani . . . . . .
O52 O 0.6327(3) 0.8371(3) -0.0496(3) 0.0323 1.0000 Uani . . . . . .
C53 C 0.7341(6) 0.8357(5) 0.0129(4) 0.0279 1.0000 Uani . . . . . .
C54 C 0.7328(5) 0.7335(4) 0.0755(4) 0.0238 1.0000 Uani . . . . . .
C55 C 0.8473(5) 0.7203(4) 0.1289(4) 0.0296 1.0000 Uani . . . . . .
C56 C 0.8488(5) 0.6285(4) 0.1888(4) 0.0290 1.0000 Uani . . . . . .
C57 C 0.7350(5) 0.5469(4) 0.1983(4) 0.0221 1.0000 Uani . . . . . .
C58 C 0.6212(5) 0.5597(4) 0.1428(4) 0.0256 1.0000 Uani . . . . . .
C59 C 0.6207(5) 0.6502(4) 0.0811(4) 0.0257 1.0000 Uani . . . . . .
C60 C 0.7372(5) 0.4521(4) 0.2687(4) 0.0247 1.0000 Uani . . . . . .
C61 C 0.8412(5) 0.4599(4) 0.3513(4) 0.0279 1.0000 Uani . . . . . .
C62 C 0.8450(5) 0.3703(4) 0.4137(4) 0.0275 1.0000 Uani . . . . . .
C63 C 0.7450(5) 0.2702(4) 0.3979(4) 0.0232 1.0000 Uani . . . . . .
C64 C 0.6404(5) 0.2635(4) 0.3179(4) 0.0287 1.0000 Uani . . . . . .
C65 C 0.6367(5) 0.3511(4) 0.2531(4) 0.0284 1.0000 Uani . . . . . .
C66 C 0.7507(6) 0.1701(5) 0.4625(4) 0.0282 1.0000 Uani . . . . . .
O67 O 0.8516(3) 0.1787(3) 0.5295(3) 0.0343 1.0000 Uani . . . . . .
O68 O 0.6534(3) 0.0850(3) 0.4448(3) 0.0390 1.0000 Uani . . . . . .
H11 H 0.4895 0.3322 0.6760 0.0711 1.0000 Uiso R . . . . .
H12 H 0.3934 0.2159 0.6921 0.0710 1.0000 Uiso R . . . . .
H13 H 0.3433 0.3049 0.6241 0.0711 1.0000 Uiso R . . . . .
H21 H 0.5191 0.1971 0.5553 0.0496 1.0000 Uiso R . . . . .
H22 H 0.4541 0.2773 0.4819 0.0497 1.0000 Uiso R . . . . .
H41 H -0.1532 -0.0597 0.2705 0.0841 1.0000 Uiso R . . . . .
H42 H -0.0775 -0.1007 0.3715 0.0841 1.0000 Uiso R . . . . .
H43 H -0.0919 0.0242 0.3784 0.0843 1.0000 Uiso R . . . . .
H51 H 0.0454 -0.0472 0.2282 0.0463 1.0000 Uiso R . . . . .
H52 H 0.0445 0.0808 0.2592 0.0467 1.0000 Uiso R . . . . .
H91 H 0.3208 0.1992 0.2302 0.0422 1.0000 Uiso R . . . . .
H101 H 0.3175 0.3693 0.1549 0.0348 1.0000 Uiso R . . . . .
H121 H 0.1502 0.4553 0.4003 0.0449 1.0000 Uiso R . . . . .
H131 H 0.1500 0.2857 0.4773 0.0418 1.0000 Uiso R . . . . .
H151 H 0.2646 0.4940 0.0695 0.0386 1.0000 Uiso R . . . . .
H161 H 0.2757 0.6682 -0.0031 0.0377 1.0000 Uiso R . . . . .
H181 H 0.2039 0.7915 0.2837 0.0396 1.0000 Uiso R . . . . .
H191 H 0.2037 0.6211 0.3567 0.0356 1.0000 Uiso R . . . . .
H222 H -0.0213 0.8026 -0.0679 0.0455 1.0000 Uiso R . . . . .
H221 H 0.0469 0.7126 -0.0196 0.0454 1.0000 Uiso R . . . . .
H233 H 0.0249 0.7055 -0.2134 0.0690 1.0000 Uiso R . . . . .
H232 H 0.1169 0.8327 -0.2018 0.0694 1.0000 Uiso R . . . . .
H231 H 0.1708 0.7304 -0.1582 0.0693 1.0000 Uiso R . . . . .
H252 H 0.4568 1.0089 0.2817 0.0526 1.0000 Uiso R . . . . .
H251 H 0.4433 0.8782 0.2414 0.0528 1.0000 Uiso R . . . . .
H262 H 0.6447 1.0028 0.2211 0.0860 1.0000 Uiso R . . . . .
H261 H 0.5701 1.0679 0.1382 0.0863 1.0000 Uiso R . . . . .
H263 H 0.5662 0.9389 0.1065 0.0861 1.0000 Uiso R . . . . .
H551 H 0.9250 0.7758 0.1262 0.0373 1.0000 Uiso R . . . . .
H561 H 0.9281 0.6195 0.2246 0.0396 1.0000 Uiso R . . . . .
H581 H 0.5421 0.5049 0.1485 0.0358 1.0000 Uiso R . . . . .
H591 H 0.5428 0.6563 0.0423 0.0393 1.0000 Uiso R . . . . .
H611 H 0.9112 0.5293 0.3641 0.0367 1.0000 Uiso R . . . . .
H621 H 0.9178 0.3756 0.4676 0.0386 1.0000 Uiso R . . . . .
H641 H 0.5685 0.1970 0.3086 0.0387 1.0000 Uiso R . . . . .
H651 H 0.5654 0.3426 0.1983 0.0388 1.0000 Uiso R . . . . .
H61 H 0.161(3) -0.0394(18) 0.404(3) 0.040(2) 1.0000 Uiso D . . . . .
H31 H 0.338(3) 0.0535(18) 0.512(3) 0.042(2) 1.0000 Uiso D . . . . .
H211 H 0.163(3) 0.9438(17) -0.002(3) 0.039(2) 1.0000 Uiso D . . . . .
H241 H 0.339(3) 1.014(2) 0.106(3) 0.042(2) 1.0000 Uiso D . . . . .

loop_
_atom_site_aniso_label
_atom_site_aniso_U_11
_atom_site_aniso_U_22
_atom_site_aniso_U_33
_atom_site_aniso_U_23
_atom_site_aniso_U_13
_atom_site_aniso_U_12
C1 0.043(4) 0.044(4) 0.043(4) -0.003(3) 0.004(3) 0.014(3)
C2 0.029(3) 0.035(4) 0.036(3) 0.009(3) 0.004(3) 0.011(3)
N3 0.032(3) 0.027(3) 0.036(3) 0.009(2) 0.001(2) 0.009(2)
C4 0.037(3) 0.057(4) 0.048(4) 0.006(3) 0.007(3) 0.012(3)
C5 0.039(3) 0.034(4) 0.031(3) 0.010(3) -0.003(3) 0.011(3)
N6 0.036(3) 0.029(3) 0.026(3) 0.009(2) -0.003(2) 0.012(3)
C7 0.027(3) 0.026(4) 0.024(3) 0.008(3) 0.006(3) 0.013(3)
C8 0.026(3) 0.018(3) 0.023(3) 0.004(2) 0.002(2) 0.008(3)
C9 0.028(3) 0.031(4) 0.025(3) 0.010(3) 0.008(3) 0.013(3)
C10 0.034(3) 0.026(3) 0.028(3) 0.013(3) 0.008(3) 0.015(3)
C11 0.021(3) 0.026(3) 0.029(3) 0.010(3) 0.002(3) 0.007(3)
C12 0.041(3) 0.037(4) 0.026(3) 0.007(3) 0.015(3) 0.022(3)
C13 0.041(3) 0.036(4) 0.025(3) 0.017(3) 0.011(3) 0.018(3)
C14 0.023(3) 0.021(3) 0.023(3) 0.005(3) 0.001(2) 0.007(3)
C15 0.042(3) 0.028(4) 0.025(3) 0.005(3) 0.008(3) 0.019(3)
C16 0.044(3) 0.032(4) 0.020(3) 0.010(3) 0.013(3) 0.022(3)
C17 0.022(3) 0.027(4) 0.025(3) 0.008(3) 0.002(2) 0.007(3)
C18 0.044(3) 0.025(4) 0.027(3) 0.003(3) 0.008(3) 0.020(3)
C19 0.035(3) 0.026(4) 0.024(3) 0.008(3) 0.008(3) 0.013(3)
C20 0.033(3) 0.027(4) 0.026(3) 0.004(3) 0.006(3) 0.014(3)
N21 0.034(3) 0.020(3) 0.028(3) 0.009(2) -0.000(2) 0.010(2)
C22 0.028(3) 0.034(4) 0.032(3) 0.010(3) 0.001(3) 0.010(3)
C23 0.038(3) 0.053(4) 0.033(3) 0.005(3) 0.006(3) 0.021(3)
N24 0.039(3) 0.025(3) 0.034(3) 0.015(2) -0.006(2) 0.011(2)
C25 0.038(3) 0.029(4) 0.041(4) 0.012(3) -0.009(3) 0.003(3)
C26 0.049(4) 0.063(5) 0.046(4) -0.007(3) 0.003(3) 0.032(4)
O51 0.039(2) 0.027(2) 0.059(3) 0.023(2) 0.008(2) 0.012(2)
O52 0.040(2) 0.035(2) 0.028(2) 0.0117(17) 0.0081(19) 0.0175(19)
C53 0.034(4) 0.026(4) 0.031(3) 0.010(3) 0.014(3) 0.015(3)
C54 0.036(3) 0.020(3) 0.020(3) 0.005(2) 0.008(3) 0.012(3)
C55 0.029(3) 0.030(4) 0.031(3) 0.009(3) 0.006(3) 0.010(3)
C56 0.028(3) 0.030(4) 0.029(3) 0.010(3) -0.000(3) 0.009(3)
C57 0.030(3) 0.022(3) 0.017(3) 0.001(2) 0.007(3) 0.010(3)
C58 0.024(3) 0.025(3) 0.026(3) 0.007(3) 0.006(3) 0.003(3)
C59 0.029(3) 0.025(3) 0.026(3) 0.008(3) 0.003(2) 0.012(3)
C60 0.028(3) 0.029(4) 0.019(3) 0.008(2) 0.003(3) 0.011(3)
C61 0.031(3) 0.025(3) 0.027(3) 0.007(3) 0.006(3) 0.006(3)
C62 0.029(3) 0.032(4) 0.021(3) 0.006(3) 0.000(3) 0.011(3)
C63 0.027(3) 0.024(3) 0.022(3) 0.007(2) 0.008(3) 0.011(3)
C64 0.030(3) 0.021(3) 0.037(3) 0.008(3) 0.009(3) 0.007(3)
C65 0.028(3) 0.026(4) 0.033(3) 0.007(3) 0.000(3) 0.013(3)
C66 0.036(4) 0.034(4) 0.023(3) 0.009(3) 0.011(3) 0.018(3)
O67 0.043(2) 0.031(2) 0.031(2) 0.0120(18) 0.002(2) 0.0149(19)
O68 0.038(2) 0.028(2) 0.052(3) 0.021(2) 0.003(2) 0.010(2)

loop_
_atom_type_symbol
_atom_type_scat_dispersion_real
_atom_type_scat_dispersion_imag
_atom_type_scat_Cromer_Mann_a1
_atom_type_scat_Cromer_Mann_b1
_atom_type_scat_Cromer_Mann_a2
_atom_type_scat_Cromer_Mann_b2
_atom_type_scat_Cromer_Mann_a3
_atom_type_scat_Cromer_Mann_b3
_atom_type_scat_Cromer_Mann_a4
_atom_type_scat_Cromer_Mann_b4
_atom_type_scat_Cromer_Mann_c
_atom_type_scat_source
C 0.0033 0.0016 2.3100 20.8439 1.0200 10.2075 1.5886 0.5687 0.8650 51.6512 0.2156 'International Tables Vol C 4.2.6.8 and 6.1.1.4'
H 0.0000 0.0000 0.4930 10.5109 0.3229 26.1257 0.1402 3.1424 0.0408 57.7998 0.0030 'International Tables Vol C 4.2.6.8 and 6.1.1.4'
O 0.0106 0.0060 3.0485 13.2771 2.2868 5.7011 1.5463 0.3239 0.8670 32.9089 0.2508 'International Tables Vol C 4.2.6.8 and 6.1.1.4'
N 0.0061 0.0033 12.2126 0.0057 3.1322 9.8933 2.0125 28.9975 1.1663 0.5826 -11.5290 'International Tables Vol C 4.2.6.8 and 6.1.1.4'

loop_
_geom_angle_atom_site_label_1
_geom_angle_site_symmetry_1
_geom_angle_atom_site_label_2
_geom_angle_site_symmetry_2
_geom_angle_atom_site_label_3
_geom_angle_site_symmetry_3
_geom_angle
_geom_angle_publ_flag
C2 . C1 . H11 . 111.0 no
C2 . C1 . H12 . 110.6 no
H11 . C1 . H12 . 107.8 no
C2 . C1 . H13 . 109.7 no
H11 . C1 . H13 . 109.1 no
H12 . C1 . H13 . 108.7 no
C1 . C2 . N3 . 112.9(4) yes
C1 . C2 . H21 . 106.5 no
N3 . C2 . H21 . 108.0 no
C1 . C2 . H22 . 109.5 no
N3 . C2 . H22 . 109.9 no
H21 . C2 . H22 . 109.9 no
C2 . N3 . C7 . 125.2(4) yes
C2 . N3 . H31 . 118.0(13) no
C7 . N3 . H31 . 116.8(13) no
C5 . C4 . H41 . 110.5 no
C5 . C4 . H42 . 109.2 no
H41 . C4 . H42 . 110.1 no
C5 . C4 . H43 . 107.6 no
H41 . C4 . H43 . 109.6 no
H42 . C4 . H43 . 109.9 no
C4 . C5 . N6 . 111.8(4) yes
C4 . C5 . H51 . 108.8 no
N6 . C5 . H51 . 109.6 no
C4 . C5 . H52 . 108.8 no
N6 . C5 . H52 . 108.6 no
H51 . C5 . H52 . 109.4 no
C5 . N6 . C7 . 126.7(4) yes
C5 . N6 . H61 . 115.8(13) no
C7 . N6 . H61 . 117.5(13) no
N3 . C7 . N6 . 119.9(5) yes
N3 . C7 . C8 . 119.6(5) yes
N6 . C7 . C8 . 120.4(5) yes
C7 . C8 . C9 . 119.5(5) yes
C7 . C8 . C13 . 121.2(5) yes
C9 . C8 . C13 . 119.3(5) yes
C8 . C9 . C10 . 120.0(5) yes
C8 . C9 . H91 . 120.6 no
C10 . C9 . H91 . 119.4 no
C9 . C10 . C11 . 121.7(5) yes
C9 . C10 . H101 . 120.5 no
C11 . C10 . H101 . 117.7 no
C10 . C11 . C12 . 117.0(5) yes
C10 . C11 . C14 . 121.0(4) yes
C12 . C11 . C14 . 122.0(5) yes
C11 . C12 . C13 . 121.8(5) yes
C11 . C12 . H121 . 118.4 no
C13 . C12 . H121 . 119.8 no
C12 . C13 . C8 . 120.1(5) yes
C12 . C13 . H131 . 120.3 no
C8 . C13 . H131 . 119.6 no
C11 . C14 . C15 . 121.8(4) yes
C11 . C14 . C19 . 121.3(4) yes
C15 . C14 . C19 . 116.9(5) yes
C14 . C15 . C16 . 121.5(5) yes
C14 . C15 . H151 . 118.9 no
C16 . C15 . H151 . 119.6 no
C15 . C16 . C17 . 120.1(5) yes
C15 . C16 . H161 . 120.0 no
C17 . C16 . H161 . 119.8 no
C16 . C17 . C18 . 118.9(5) yes
C16 . C17 . C20 . 122.7(5) yes
C18 . C17 . C20 . 118.4(5) yes
C17 . C18 . C19 . 120.4(5) yes
C17 . C18 . H181 . 120.4 no
C19 . C18 . H181 . 119.2 no
C14 . C19 . C18 . 122.1(5) yes
C14 . C19 . H191 . 117.7 no
C18 . C19 . H191 . 120.1 no
C17 . C20 . N21 . 121.5(5) yes
C17 . C20 . N24 . 119.5(5) yes
N21 . C20 . N24 . 118.8(5) yes
C20 . N21 . C22 . 127.5(4) yes
C20 . N21 . H211 . 115.3(13) no
C22 . N21 . H211 . 117.2(13) no
N21 . C22 . C23 . 111.2(4) yes
N21 . C22 . H222 . 109.4 no
C23 . C22 . H222 . 109.4 no
N21 . C22 . H221 . 107.9 no
C23 . C22 . H221 . 109.3 no
H222 . C22 . H221 . 109.7 no
C22 . C23 . H233 . 108.4 no
C22 . C23 . H232 . 108.5 no
H233 . C23 . H232 . 109.8 no
C22 . C23 . H231 . 109.7 no
H233 . C23 . H231 . 109.5 no
H232 . C23 . H231 . 110.9 no
C20 . N24 . C25 . 126.5(4) yes
C20 . N24 . H241 . 115.8(14) no
C25 . N24 . H241 . 115.2(14) no
N24 . C25 . C26 . 110.2(4) yes
N24 . C25 . H252 . 109.5 no
C26 . C25 . H252 . 108.2 no
N24 . C25 . H251 . 110.0 no
C26 . C25 . H251 . 109.4 no
H252 . C25 . H251 . 109.4 no
C25 . C26 . H262 . 108.8 no
C25 . C26 . H261 . 107.3 no
H262 . C26 . H261 . 110.9 no
C25 . C26 . H263 . 108.1 no
H262 . C26 . H263 . 110.4 no
H261 . C26 . H263 . 111.3 no
O52 . C53 . O51 . 124.8(5) yes
O52 . C53 . C54 . 118.7(5) yes
O51 . C53 . C54 . 116.5(5) yes
C53 . C54 . C55 . 119.8(5) yes
C53 . C54 . C59 . 122.2(5) yes
C55 . C54 . C59 . 117.9(5) yes
C54 . C55 . C56 . 121.1(5) yes
C54 . C55 . H551 . 119.6 no
C56 . C55 . H551 . 119.3 no
C55 . C56 . C57 . 121.0(5) yes
C55 . C56 . H561 . 120.6 no
C57 . C56 . H561 . 118.4 no
C56 . C57 . C58 . 117.5(4) yes
C56 . C57 . C60 . 120.4(4) yes
C58 . C57 . C60 . 122.1(4) yes
C57 . C58 . C59 . 121.3(5) yes
C57 . C58 . H581 . 118.8 no
C59 . C58 . H581 . 119.9 no
C54 . C59 . C58 . 121.2(5) yes
C54 . C59 . H591 . 118.7 no
C58 . C59 . H591 . 120.1 no
C57 . C60 . C61 . 121.2(5) yes
C57 . C60 . C65 . 121.4(4) yes
C61 . C60 . C65 . 117.4(5) yes
C60 . C61 . C62 . 121.0(5) yes
C60 . C61 . H611 . 118.8 no
C62 . C61 . H611 . 120.2 no
C61 . C62 . C63 . 121.4(5) yes
C61 . C62 . H621 . 120.1 no
C63 . C62 . H621 . 118.6 no
C62 . C63 . C64 . 117.7(5) yes
C62 . C63 . C66 . 121.7(5) yes
C64 . C63 . C66 . 120.5(5) yes
C63 . C64 . C65 . 121.6(5) yes
C63 . C64 . H641 . 119.0 no
C65 . C64 . H641 . 119.4 no
C60 . C65 . C64 . 120.9(5) yes
C60 . C65 . H651 . 119.9 no
C64 . C65 . H651 . 119.2 no
C63 . C66 . O67 . 117.7(5) yes
C63 . C66 . O68 . 116.7(5) yes
O67 . C66 . O68 . 125.6(5) yes

loop_
_geom_bond_atom_site_label_1
_geom_bond_site_symmetry_1
_geom_bond_atom_site_label_2
_geom_bond_site_symmetry_2
_geom_bond_distance
_geom_bond_publ_flag
C1 . C2 . 1.516(7) yes
C1 . H11 . 0.964 no
C1 . H12 . 0.972 no
C1 . H13 . 0.969 no
C2 . N3 . 1.466(6) yes
C2 . H21 . 0.980 no
C2 . H22 . 0.983 no
N3 . C7 . 1.311(6) yes
N3 . H31 . 0.876(19) no
C4 . C5 . 1.494(7) yes
C4 . H41 . 0.967 no
C4 . H42 . 0.959 no
C4 . H43 . 0.974 no
C5 . N6 . 1.464(6) yes
C5 . H51 . 0.976 no
C5 . H52 . 0.985 no
N6 . C7 . 1.310(6) yes
N6 . H61 . 0.878(19) no
C7 . C8 . 1.494(7) yes
C8 . C9 . 1.380(7) yes
C8 . C13 . 1.382(7) yes
C9 . C10 . 1.385(7) yes
C9 . H91 . 0.947 no
C10 . C11 . 1.391(7) yes
C10 . H101 . 0.953 no
C11 . C12 . 1.387(7) yes
C11 . C14 . 1.488(7) yes
C12 . C13 . 1.383(7) yes
C12 . H121 . 0.933 no
C13 . H131 . 0.956 no
C14 . C15 . 1.398(7) yes
C14 . C19 . 1.387(6) yes
C15 . C16 . 1.392(7) yes
C15 . H151 . 0.950 no
C16 . C17 . 1.385(7) yes
C16 . H161 . 0.952 no
C17 . C18 . 1.389(7) yes
C17 . C20 . 1.487(7) yes
C18 . C19 . 1.377(7) yes
C18 . H181 . 0.947 no
C19 . H191 . 0.951 no
C20 . N21 . 1.314(6) yes
C20 . N24 . 1.317(6) yes
N21 . C22 . 1.457(6) yes
N21 . H211 . 0.899(19) no
C22 . C23 . 1.515(7) yes
C22 . H222 . 0.973 no
C22 . H221 . 0.970 no
C23 . H233 . 0.968 no
C23 . H232 . 0.982 no
C23 . H231 . 0.974 no
N24 . C25 . 1.461(6) yes
N24 . H241 . 0.868(19) no
C25 . C26 . 1.515(7) yes
C25 . H252 . 0.990 no
C25 . H251 . 0.988 no
C26 . H262 . 0.972 no
C26 . H261 . 0.970 no
C26 . H263 . 0.966 no
O51 . C53 . 1.261(6) yes
O52 . C53 . 1.265(6) yes
C53 . C54 . 1.503(7) yes
C54 . C55 . 1.387(6) yes
C54 . C59 . 1.379(7) yes
C55 . C56 . 1.380(7) yes
C55 . H551 . 0.939 no
C56 . C57 . 1.393(7) yes
C56 . H561 . 0.955 no
C57 . C58 . 1.387(6) yes
C57 . C60 . 1.488(7) yes
C58 . C59 . 1.378(7) yes
C58 . H581 . 0.955 no
C59 . H591 . 0.942 no
C60 . C61 . 1.397(6) yes
C60 . C65 . 1.398(7) yes
C61 . C62 . 1.380(7) yes
C61 . H611 . 0.965 no
C62 . C63 . 1.386(7) yes
C62 . H621 . 0.950 no
C63 . C64 . 1.384(6) yes
C63 . C66 . 1.508(7) yes
C64 . C65 . 1.377(7) yes
C64 . H641 . 0.955 no
C65 . H651 . 0.937 no
C66 . O67 . 1.259(6) yes
C66 . O68 . 1.254(6) yes

loop_
_geom_hbond_atom_site_label_D
_geom_hbond_site_symmetry_D
_geom_hbond_atom_site_label_H
_geom_hbond_site_symmetry_H
_geom_hbond_atom_site_label_A
_geom_hbond_site_symmetry_A
_geom_hbond_angle_DHA
_geom_hbond_distance_DH
_geom_hbond_distance_HA
_geom_hbond_distance_DA
_geom_hbond_publ_flag
C9 . H91 . O52 2_665 137 0.95 2.40 3.166(7) yes
C18 . H181 . O67 2_666 138 0.95 2.50 3.266(7) yes
C26 . H263 . O52 . 160 0.97 2.54 3.466(7) yes
N6 . H61 . O67 2_656 171(4) 0.878(19) 1.91(2) 2.783(7) yes
N3 . H31 . O68 2_656 176(5) 0.876(19) 1.83(2) 2.701(7) yes
N21 . H211 . O51 2_675 176(4) 0.899(19) 1.78(2) 2.674(7) yes
N24 . H241 . O52 2_675 172.3(19) 0.868(19) 1.95(2) 2.814(7) yes
